data_1502875
loop_
_publ_author_name
'VanVeller, Brett'
'Miki, Koji'
'Swager, Timothy M.'

_publ_section_title
;
 Rigid hydrophilic structures for improved properties of conjugated
 polymers and nitrotyrosine sensing in water.
;
_journal_issue 6
_journal_name_full 'Organic letters'
_journal_page_first 1292
_journal_page_last 1295
_journal_paper_doi 10.1021/ol1001768
_journal_volume 12
_journal_year 2010
_chemical_formula_sum 'C49 H73 O12 Os2 Si2'
_chemical_formula_weight 1290.65
_chemical_name_systematic
;

 ?

;
_space_group_IT_number 14
_symmetry_cell_setting monoclinic
_symmetry_space_group_name_Hall '-P 2ybc'
_symmetry_space_group_name_H-M 'P 1 21/c 1'
_atom_sites_solution_hydrogens geom
_atom_sites_solution_primary direct
_atom_sites_solution_secondary difmap
_audit_creation_method SHELXL-97
_cell_angle_alpha 90.00
_cell_angle_beta 98.0130(10)
_cell_angle_gamma 90.00
_cell_formula_units_Z 4
_cell_length_a 16.6965(6)
_cell_length_b 11.8460(4)
_cell_length_c 26.3464(9)
_cell_measurement_reflns_used 9429
_cell_measurement_temperature 100(2)
_cell_measurement_theta_max 30.58
_cell_measurement_theta_min 2.46
_cell_volume 5160.1(3)
_computing_cell_refinement 'SAINT 7 (Bruker-AXS, 2005)'
_computing_data_collection 'SMART 5 (Bruker-AXS, 2003)'
_computing_data_reduction 'SAINT 7 (Bruker-AXS, 2005)'
_computing_molecular_graphics 'Bruker SHELXTL'
_computing_publication_material 'Bruker SHELXTL'
_computing_structure_refinement 'SHELXL-97 (Sheldrick, 1997)'
_computing_structure_solution 'SHELXS-97 (Sheldrick, 1990)'
_diffrn_ambient_temperature 100(2)
_diffrn_detector_area_resol_mean 8.3
_diffrn_measured_fraction_theta_full 0.999
_diffrn_measured_fraction_theta_max 0.999
_diffrn_measurement_device_type 'Bruker Smart APEX CCD'
_diffrn_measurement_method 'omega and phi scans'
_diffrn_radiation_monochromator graphite
_diffrn_radiation_source 'fine-focus sealed tube'
_diffrn_radiation_type MoK\a
_diffrn_radiation_wavelength 0.71073
_diffrn_reflns_av_R_equivalents 0.0320
_diffrn_reflns_av_sigmaI/netI 0.0157
_diffrn_reflns_limit_h_max 23
_diffrn_reflns_limit_h_min -23
_diffrn_reflns_limit_k_max 16
_diffrn_reflns_limit_k_min -16
_diffrn_reflns_limit_l_max 36
_diffrn_reflns_limit_l_min -36
_diffrn_reflns_number 143487
_diffrn_reflns_theta_full 29.57
_diffrn_reflns_theta_max 29.57
_diffrn_reflns_theta_min 1.56
_diffrn_standards_decay_% 0
_diffrn_standards_interval_count 0
_diffrn_standards_interval_time 0
_diffrn_standards_number 0
_exptl_absorpt_coefficient_mu 5.025
_exptl_absorpt_correction_T_max 0.6334
_exptl_absorpt_correction_T_min 0.3140
_exptl_absorpt_correction_type multi-scan
_exptl_absorpt_process_details 'SADABS (Sheldrick, 2005)'
_exptl_crystal_colour brown
_exptl_crystal_density_diffrn 1.661
_exptl_crystal_density_method 'not measured'
_exptl_crystal_description block
_exptl_crystal_F_000 2572
_exptl_crystal_size_max 0.30
_exptl_crystal_size_mid 0.20
_exptl_crystal_size_min 0.10
_refine_diff_density_max 1.318
_refine_diff_density_min -0.455
_refine_diff_density_rms 0.098
_refine_ls_extinction_method none
_refine_ls_goodness_of_fit_ref 1.089
_refine_ls_hydrogen_treatment constr
_refine_ls_matrix_type full
_refine_ls_number_parameters 681
_refine_ls_number_reflns 14476
_refine_ls_number_restraints 392
_refine_ls_restrained_S_all 1.090
_refine_ls_R_factor_all 0.0249
_refine_ls_R_factor_gt 0.0207
_refine_ls_shift/su_max 0.002
_refine_ls_shift/su_mean 0.000
_refine_ls_structure_factor_coef Fsqd
_refine_ls_weighting_details 'calc w=1/[\s^2^(Fo^2^)+(0.0198P)^2^+7.5729P] where P=(Fo^2^+2Fc^2^)/3'
_refine_ls_weighting_scheme calc
_refine_ls_wR_factor_gt 0.0468
_refine_ls_wR_factor_ref 0.0486
_reflns_number_gt 13228
_reflns_number_total 14476
_reflns_threshold_expression >2sigma(I)
_cod_data_source_file ol1001768_si_003.cif
_cod_data_source_block d07002
_cod_depositor_comments
;
The following automatic conversions were performed:

'_symmetry_cell_setting' value 'Monoclinic' changed to 'monoclinic'
according to /home/saulius/struct/CIF-dictionaries/cif_core.dic
dictionary named 'cif_core.dic' version 2.4.2 from 2011-04-26.

Automatic conversion script
Id: cif_fix_values 1715 2011-07-08 13:25:40Z adriana 
;
_cod_original_sg_symbol_H-M P2(1)/c
_cod_database_code 1502875

loop_
_symmetry_equiv_pos_as_xyz
'x, y, z'
'-x, y+1/2, -z+1/2'
'-x, -y, -z'
'x, -y-1/2, z-1/2'

loop_
_atom_site_label
_atom_site_type_symbol
_atom_site_fract_x
_atom_site_fract_y
_atom_site_fract_z
_atom_site_U_iso_or_equiv
_atom_site_adp_type
_atom_site_occupancy
_atom_site_symmetry_multiplicity
_atom_site_calc_flag
_atom_site_refinement_flags
_atom_site_disorder_assembly
_atom_site_disorder_group
Os1 Os 0.794712(5) 0.552919(7) 0.381099(3) 0.01476(2) Uani 1 1 d . . .
O1 O 0.83668(9) 0.09459(13) 0.43924(6) 0.0170(3) Uani 1 1 d . . .
Os2 Os 0.846686(5) 0.661960(7) 0.286868(3) 0.01660(2) Uani 1 1 d . . .
O2 O 0.70859(9) 0.08917(14) 0.39781(6) 0.0180(3) Uani 1 1 d . . .
C2 C 0.79226(12) 0.28075(17) 0.30644(8) 0.0131(4) Uani 1 1 d . . .
O3 O 1.00244(9) 0.44567(14) 0.13812(6) 0.0185(3) Uani 1 1 d . . .
C3 C 0.87206(12) 0.28132(17) 0.33066(8) 0.0130(4) Uani 1 1 d . . .
O4 O 0.87380(10) 0.42277(15) 0.09917(6) 0.0215(3) Uani 1 1 d . . .
C4 C 0.88090(12) 0.24354(17) 0.38586(8) 0.0142(4) Uani 1 1 d . . .
H4 H 0.9388 0.2446 0.4019 0.017 Uiso 1 1 calc R . .
O5 O 0.88910(9) 0.60636(13) 0.35398(6) 0.0177(3) Uani 1 1 d . . .
C5 C 0.84432(12) 0.12446(18) 0.38752(8) 0.0149(4) Uani 1 1 d . . .
H5 H 0.8782 0.0679 0.3720 0.018 Uiso 1 1 calc R . .
O6 O 0.75329(9) 0.60212(13) 0.31287(6) 0.0179(3) Uani 1 1 d . . .
C6 C 0.75619(12) 0.12362(18) 0.35949(8) 0.0145(4) Uani 1 1 d . . .
H6 H 0.7504 0.0689 0.3303 0.017 Uiso 1 1 calc R . .
O7 O 0.76875(10) 0.64143(14) 0.42541(6) 0.0223(3) Uani 1 1 d . . .
C7 C 0.73203(12) 0.24301(17) 0.34060(8) 0.0140(4) Uani 1 1 d . . .
H7 H 0.6756 0.2444 0.3219 0.017 Uiso 1 1 calc R . .
O8 O 0.84462(11) 0.80317(15) 0.28525(7) 0.0275(4) Uani 1 1 d . . .
C8 C 0.74108(12) 0.32356(17) 0.38695(8) 0.0150(4) Uani 1 1 d . . .
H8 H 0.7042 0.2997 0.4118 0.018 Uiso 1 1 calc R . .
O9 O 0.86296(9) 0.43655(13) 0.41005(6) 0.0164(3) Uani 1 1 d . . .
C9 C 0.82923(13) 0.32501(17) 0.41349(8) 0.0153(4) Uani 1 1 d . . .
H9 H 0.8315 0.3025 0.4503 0.018 Uiso 1 1 calc R . .
O10 O 0.71936(9) 0.43492(13) 0.36766(6) 0.0172(3) Uani 1 1 d . . .
C10 C 0.76158(13) 0.03576(19) 0.43800(9) 0.0188(4) Uani 1 1 d . . .
O11 O 0.94257(9) 0.60279(14) 0.26769(6) 0.0184(3) Uani 1 1 d . . .
C11 C 0.72924(15) 0.0556(2) 0.48786(9) 0.0266(5) Uani 1 1 d . . .
H11A H 0.7247 0.1369 0.4936 0.040 Uiso 1 1 calc R . .
H11B H 0.7662 0.0221 0.5160 0.040 Uiso 1 1 calc R . .
H11C H 0.6758 0.0205 0.4863 0.040 Uiso 1 1 calc R . .
O12 O 0.79977(9) 0.59827(14) 0.22441(6) 0.0198(3) Uani 1 1 d . . .
C12 C 0.77214(15) -0.0884(2) 0.42606(10) 0.0261(5) Uani 1 1 d . . .
H12A H 0.7196 -0.1266 0.4233 0.039 Uiso 1 1 calc R . .
H12B H 0.8096 -0.1231 0.4536 0.039 Uiso 1 1 calc R . .
H12C H 0.7940 -0.0957 0.3936 0.039 Uiso 1 1 calc R . .
C14 C 0.91459(12) 0.36788(18) 0.25588(8) 0.0139(4) Uani 1 1 d . . .
C15 C 0.83452(12) 0.36720(19) 0.23197(8) 0.0155(4) Uani 1 1 d . . .
C16 C 0.82240(13) 0.42621(19) 0.18086(8) 0.0170(4) Uani 1 1 d . . .
H16 H 0.7644 0.4238 0.1651 0.020 Uiso 1 1 calc R . .
C17 C 0.87635(13) 0.3659(2) 0.14699(8) 0.0180(4) Uani 1 1 d . . .
H17 H 0.8596 0.2852 0.1416 0.022 Uiso 1 1 calc R . .
C18 C 0.96605(12) 0.37408(19) 0.17238(8) 0.0165(4) Uani 1 1 d . . .
H18 H 0.9921 0.2979 0.1748 0.020 Uiso 1 1 calc R . .
C19 C 0.97170(12) 0.42932(18) 0.22543(8) 0.0153(4) Uani 1 1 d . . .
H19 H 1.0284 0.4280 0.2436 0.018 Uiso 1 1 calc R . .
C20 C 0.93989(13) 0.55113(19) 0.21780(8) 0.0173(4) Uani 1 1 d . . .
H20 H 0.9744 0.5947 0.1966 0.021 Uiso 1 1 calc R . .
C21 C 0.85134(13) 0.5491(2) 0.19097(9) 0.0193(4) Uani 1 1 d . . .
H21 H 0.8466 0.5920 0.1580 0.023 Uiso 1 1 calc R . .
C22 C 0.95520(13) 0.4352(2) 0.08847(8) 0.0188(4) Uani 1 1 d . . .
C23 C 0.98203(16) 0.3328(2) 0.06080(9) 0.0253(5) Uani 1 1 d . . .
H23A H 0.9800 0.2657 0.0824 0.038 Uiso 1 1 calc R . .
H23B H 1.0375 0.3441 0.0537 0.038 Uiso 1 1 calc R . .
H23C H 0.9460 0.3222 0.0285 0.038 Uiso 1 1 calc R . .
C24 C 0.95909(14) 0.5439(2) 0.05945(9) 0.0206(4) Uani 1 1 d . . .
H24A H 0.9212 0.5405 0.0275 0.031 Uiso 1 1 calc R . .
H24B H 1.0141 0.5551 0.0515 0.031 Uiso 1 1 calc R . .
H24C H 0.9444 0.6069 0.0804 0.031 Uiso 1 1 calc R . .
C1 C 0.77229(12) 0.32193(18) 0.25649(8) 0.0148(4) Uani 1 1 d D . .
C25 C 0.69051(12) 0.31915(19) 0.23052(8) 0.0174(4) Uani 1 1 d D . .
C26 C 0.62362(13) 0.3136(2) 0.20682(9) 0.0211(4) Uani 1 1 d D . .
Si1 Si 0.51983(3) 0.30790(5) 0.17193(2) 0.01559(11) Uani 1 1 d D . .
C27 C 0.50634(14) 0.16509(19) 0.14077(10) 0.0252(5) Uani 1 1 d D . .
H27 H 0.5435 0.1629 0.1141 0.030 Uiso 1 1 calc R . .
C28 C 0.5297(3) 0.0650(3) 0.17649(16) 0.0557(10) Uani 1 1 d D . .
H28A H 0.5849 0.0755 0.1940 0.084 Uiso 1 1 calc R . .
H28B H 0.5270 -0.0049 0.1564 0.084 Uiso 1 1 calc R . .
H28C H 0.4922 0.0601 0.2019 0.084 Uiso 1 1 calc R . .
C29 C 0.42031(17) 0.1506(3) 0.11224(14) 0.0441(8) Uani 1 1 d D . .
H29A H 0.4064 0.2157 0.0898 0.066 Uiso 1 1 calc R . .
H29B H 0.3820 0.1451 0.1371 0.066 Uiso 1 1 calc R . .
H29C H 0.4176 0.0816 0.0916 0.066 Uiso 1 1 calc R . .
C30 C 0.45168(14) 0.3424(2) 0.22101(9) 0.0277(5) Uani 1 1 d D . .
H30 H 0.4739 0.4133 0.2381 0.033 Uiso 1 1 calc R . .
C31 C 0.4545(2) 0.2546(4) 0.26365(12) 0.0562(11) Uani 1 1 d D . .
H31A H 0.5110 0.2387 0.2774 0.084 Uiso 1 1 calc R . .
H31B H 0.4282 0.1850 0.2498 0.084 Uiso 1 1 calc R . .
H31C H 0.4262 0.2838 0.2911 0.084 Uiso 1 1 calc R . .
C32 C 0.36397(15) 0.3692(3) 0.19908(12) 0.0338(6) Uani 1 1 d D . .
H32A H 0.3631 0.4266 0.1722 0.051 Uiso 1 1 calc R . .
H32B H 0.3353 0.3976 0.2265 0.051 Uiso 1 1 calc R . .
H32C H 0.3373 0.3005 0.1845 0.051 Uiso 1 1 calc R . .
C33 C 0.51189(16) 0.4214(2) 0.12150(10) 0.0276(5) Uani 1 1 d D . .
H33 H 0.4554 0.4200 0.1030 0.033 Uiso 1 1 calc R . .
C34 C 0.5257(3) 0.5378(2) 0.14681(16) 0.0551(10) Uani 1 1 d D . .
H34A H 0.4879 0.5483 0.1717 0.083 Uiso 1 1 calc R . .
H34B H 0.5167 0.5967 0.1205 0.083 Uiso 1 1 calc R . .
H34C H 0.5813 0.5426 0.1644 0.083 Uiso 1 1 calc R . .
C35 C 0.5691(2) 0.4031(3) 0.08186(12) 0.0473(8) Uani 1 1 d D . .
H35A H 0.5588 0.3288 0.0658 0.071 Uiso 1 1 calc R . .
H35B H 0.6252 0.4066 0.0987 0.071 Uiso 1 1 calc R . .
H35C H 0.5600 0.4619 0.0555 0.071 Uiso 1 1 calc R . .
C13 C 0.93492(12) 0.32478(17) 0.30576(8) 0.0131(4) Uani 1 1 d D . .
C36 C 1.01621(12) 0.33379(17) 0.33206(8) 0.0140(4) Uani 1 1 d DU A .
C37 C 1.08357(12) 0.34769(18) 0.35462(8) 0.0157(4) Uani 1 1 d DU . .
Si2 Si 1.1745(2) 0.3974(4) 0.39669(18) 0.0151(6) Uani 0.546(7) 1 d PDU A 1
C38 C 1.1388(7) 0.4411(9) 0.4589(3) 0.0175(16) Uani 0.546(7) 1 d PDU A 1
H38 H 1.1877 0.4588 0.4841 0.021 Uiso 0.546(7) 1 calc PR A 1
C39 C 1.0860(14) 0.5472(13) 0.4525(8) 0.026(3) Uani 0.546(7) 1 d PDU A 1
H39A H 1.1155 0.6079 0.4378 0.039 Uiso 0.546(7) 1 calc PR A 1
H39B H 1.0728 0.5709 0.4860 0.039 Uiso 0.546(7) 1 calc PR A 1
H39C H 1.0360 0.5309 0.4295 0.039 Uiso 0.546(7) 1 calc PR A 1
C40 C 1.0923(15) 0.3455(15) 0.4815(8) 0.026(3) Uani 0.546(7) 1 d PDU A 1
H40A H 1.1259 0.2773 0.4852 0.038 Uiso 0.546(7) 1 calc PR A 1
H40B H 1.0422 0.3298 0.4585 0.038 Uiso 0.546(7) 1 calc PR A 1
H40C H 1.0793 0.3684 0.5152 0.038 Uiso 0.546(7) 1 calc PR A 1
C41 C 1.2472(3) 0.2752(5) 0.40932(16) 0.0209(10) Uani 0.546(7) 1 d PDU A 1
H41 H 1.2135 0.2060 0.4111 0.025 Uiso 0.546(7) 1 calc PR A 1
C42 C 1.3019(3) 0.2839(5) 0.46101(16) 0.0295(12) Uani 0.546(7) 1 d PDU A 1
H42A H 1.2687 0.2969 0.4883 0.044 Uiso 0.546(7) 1 calc PR A 1
H42B H 1.3397 0.3469 0.4600 0.044 Uiso 0.546(7) 1 calc PR A 1
H42C H 1.3324 0.2135 0.4678 0.044 Uiso 0.546(7) 1 calc PR A 1
C43 C 1.2990(5) 0.2549(7) 0.3666(2) 0.0334(16) Uani 0.546(7) 1 d PDU A 1
H43A H 1.2639 0.2477 0.3337 0.050 Uiso 0.546(7) 1 calc PR A 1
H43B H 1.3304 0.1853 0.3736 0.050 Uiso 0.546(7) 1 calc PR A 1
H43C H 1.3360 0.3187 0.3650 0.050 Uiso 0.546(7) 1 calc PR A 1
C44 C 1.2101(4) 0.5236(6) 0.3634(3) 0.0267(14) Uani 0.546(7) 1 d PDU A 1
H44 H 1.1649 0.5795 0.3620 0.032 Uiso 0.546(7) 1 calc PR A 1
C45 C 1.2829(5) 0.5817(7) 0.3948(3) 0.0357(18) Uani 0.546(7) 1 d PDU A 1
H45A H 1.2716 0.5943 0.4299 0.054 Uiso 0.546(7) 1 calc PR A 1
H45B H 1.2929 0.6543 0.3790 0.054 Uiso 0.546(7) 1 calc PR A 1
H45C H 1.3308 0.5335 0.3955 0.054 Uiso 0.546(7) 1 calc PR A 1
C46 C 1.2237(5) 0.5071(8) 0.3079(3) 0.040(2) Uani 0.546(7) 1 d PDU A 1
H46A H 1.1755 0.4728 0.2884 0.060 Uiso 0.546(7) 1 calc PR A 1
H46B H 1.2704 0.4575 0.3067 0.060 Uiso 0.546(7) 1 calc PR A 1
H46C H 1.2340 0.5804 0.2928 0.060 Uiso 0.546(7) 1 calc PR A 1
Si2A Si 1.1729(3) 0.4144(5) 0.3926(2) 0.0184(9) Uani 0.454(7) 1 d PDU A 2
C38A C 1.1394(8) 0.4515(12) 0.4564(3) 0.020(2) Uani 0.454(7) 1 d PDU A 2
H38A H 1.1897 0.4622 0.4814 0.024 Uiso 0.454(7) 1 calc PR A 2
C39A C 1.0924(17) 0.5622(16) 0.4551(9) 0.026(3) Uani 0.454(7) 1 d PDU A 2
H39D H 1.1243 0.6226 0.4423 0.040 Uiso 0.454(7) 1 calc PR A 2
H39E H 1.0817 0.5809 0.4898 0.040 Uiso 0.454(7) 1 calc PR A 2
H39F H 1.0410 0.5541 0.4324 0.040 Uiso 0.454(7) 1 calc PR A 2
C40A C 1.0913(18) 0.3565(16) 0.4778(9) 0.022(3) Uani 0.454(7) 1 d PDU A 2
H40D H 1.1224 0.2862 0.4789 0.034 Uiso 0.454(7) 1 calc PR A 2
H40E H 1.0396 0.3465 0.4556 0.034 Uiso 0.454(7) 1 calc PR A 2
H40F H 1.0812 0.3763 0.5125 0.034 Uiso 0.454(7) 1 calc PR A 2
C41A C 1.2670(3) 0.3247(5) 0.4044(2) 0.0201(11) Uani 0.454(7) 1 d PDU A 2
H41A H 1.3092 0.3737 0.4241 0.024 Uiso 0.454(7) 1 calc PR A 2
C42A C 1.2602(4) 0.2213(5) 0.4381(2) 0.0313(15) Uani 0.454(7) 1 d PDU A 2
H42D H 1.2373 0.2437 0.4689 0.047 Uiso 0.454(7) 1 calc PR A 2
H42E H 1.3140 0.1887 0.4481 0.047 Uiso 0.454(7) 1 calc PR A 2
H42F H 1.2249 0.1652 0.4189 0.047 Uiso 0.454(7) 1 calc PR A 2
C43A C 1.3010(6) 0.2921(6) 0.3554(3) 0.0291(17) Uani 0.454(7) 1 d PDU A 2
H43D H 1.3046 0.3595 0.3342 0.044 Uiso 0.454(7) 1 calc PR A 2
H43E H 1.2651 0.2368 0.3361 0.044 Uiso 0.454(7) 1 calc PR A 2
H43F H 1.3550 0.2592 0.3643 0.044 Uiso 0.454(7) 1 calc PR A 2
C44A C 1.1922(4) 0.5485(5) 0.3579(3) 0.0186(13) Uani 0.454(7) 1 d PDU A 2
H44A H 1.1441 0.5977 0.3600 0.022 Uiso 0.454(7) 1 calc PR A 2
C45A C 1.2653(5) 0.6139(6) 0.3853(4) 0.0272(17) Uani 0.454(7) 1 d PDU A 2
H45D H 1.2592 0.6239 0.4214 0.041 Uiso 0.454(7) 1 calc PR A 2
H45E H 1.2683 0.6880 0.3691 0.041 Uiso 0.454(7) 1 calc PR A 2
H45F H 1.3150 0.5715 0.3826 0.041 Uiso 0.454(7) 1 calc PR A 2
C46A C 1.1980(6) 0.5364(8) 0.3009(3) 0.034(2) Uani 0.454(7) 1 d PDU A 2
H46D H 1.1501 0.4966 0.2840 0.051 Uiso 0.454(7) 1 calc PR A 2
H46E H 1.2467 0.4934 0.2965 0.051 Uiso 0.454(7) 1 calc PR A 2
H46F H 1.2009 0.6114 0.2856 0.051 Uiso 0.454(7) 1 calc PR A 2
C1X C 0.4610(3) 0.7281(3) 0.55595(16) 0.0589(10) Uani 1 1 d . . .
H1X1 H 0.4133 0.7753 0.5579 0.088 Uiso 1 1 calc R . .
H1X2 H 0.5025 0.7726 0.5421 0.088 Uiso 1 1 calc R . .
H1X3 H 0.4824 0.7010 0.5903 0.088 Uiso 1 1 calc R . .
C2X C 0.4374(3) 0.6278(3) 0.52109(14) 0.0543(9) Uani 1 1 d . . .
H2X1 H 0.4146 0.6555 0.4866 0.065 Uiso 1 1 calc R . .
H2X2 H 0.3948 0.5838 0.5349 0.065 Uiso 1 1 calc R . .
C3X C 0.5092(3) 0.5508(3) 0.51633(16) 0.0613(11) Uani 1 1 d . . .
H3X1 H 0.5511 0.5955 0.5022 0.074 Uiso 1 1 calc R . .
H3X2 H 0.5325 0.5258 0.5511 0.074 Uiso 1 1 calc R . .

loop_
_atom_site_aniso_label
_atom_site_aniso_U_11
_atom_site_aniso_U_22
_atom_site_aniso_U_33
_atom_site_aniso_U_23
_atom_site_aniso_U_13
_atom_site_aniso_U_12
Os1 0.01413(4) 0.01352(4) 0.01649(4) -0.00045(3) 0.00161(3) 0.00099(3)
O1 0.0158(7) 0.0197(7) 0.0154(7) 0.0050(6) 0.0019(5) -0.0029(6)
Os2 0.01494(4) 0.01403(4) 0.02059(4) 0.00370(3) 0.00163(3) -0.00010(3)
O2 0.0137(7) 0.0214(8) 0.0192(8) 0.0074(6) 0.0034(6) -0.0020(6)
C2 0.0118(9) 0.0139(9) 0.0136(9) 0.0006(7) 0.0014(7) -0.0017(7)
O3 0.0159(7) 0.0265(8) 0.0132(7) 0.0040(6) 0.0020(5) -0.0054(6)
C3 0.0130(9) 0.0121(9) 0.0136(9) 0.0014(7) 0.0012(7) -0.0012(7)
O4 0.0163(7) 0.0346(9) 0.0136(7) 0.0065(6) 0.0016(6) -0.0054(7)
C4 0.0127(9) 0.0155(9) 0.0141(9) 0.0018(7) 0.0015(7) -0.0013(7)
O5 0.0164(7) 0.0169(7) 0.0191(7) 0.0013(6) 0.0002(6) -0.0018(6)
C5 0.0143(9) 0.0150(9) 0.0152(9) 0.0026(7) 0.0016(7) -0.0010(7)
O6 0.0149(7) 0.0183(7) 0.0202(8) 0.0038(6) 0.0009(6) 0.0007(6)
C6 0.0146(9) 0.0162(9) 0.0129(9) 0.0014(7) 0.0026(7) -0.0023(7)
O7 0.0248(8) 0.0198(8) 0.0228(8) -0.0051(6) 0.0052(6) 0.0033(6)
C7 0.0108(8) 0.0162(9) 0.0147(9) 0.0023(7) 0.0010(7) -0.0015(7)
O8 0.0256(9) 0.0175(8) 0.0398(11) 0.0059(7) 0.0057(8) -0.0003(7)
C8 0.0142(9) 0.0153(9) 0.0157(9) 0.0018(7) 0.0024(7) -0.0001(7)
O9 0.0151(7) 0.0140(7) 0.0191(7) 0.0005(6) -0.0006(6) -0.0009(6)
C9 0.0155(9) 0.0150(9) 0.0155(9) 0.0007(7) 0.0020(7) -0.0017(7)
O10 0.0133(7) 0.0149(7) 0.0231(8) 0.0017(6) 0.0014(6) 0.0013(6)
C10 0.0152(10) 0.0215(11) 0.0197(10) 0.0069(8) 0.0030(8) -0.0022(8)
O11 0.0143(7) 0.0203(8) 0.0206(8) -0.0001(6) 0.0020(6) -0.0021(6)
C11 0.0230(11) 0.0360(14) 0.0221(11) 0.0072(10) 0.0079(9) -0.0002(10)
O12 0.0149(7) 0.0242(8) 0.0195(8) 0.0043(6) -0.0004(6) 0.0028(6)
C12 0.0247(12) 0.0196(11) 0.0329(13) 0.0073(9) -0.0001(10) -0.0030(9)
C14 0.0124(9) 0.0155(9) 0.0136(9) 0.0006(7) 0.0011(7) -0.0020(7)
C15 0.0134(9) 0.0201(10) 0.0124(9) 0.0024(7) 0.0000(7) -0.0022(8)
C16 0.0133(9) 0.0237(11) 0.0132(9) 0.0043(8) -0.0008(7) -0.0028(8)
C17 0.0162(10) 0.0246(11) 0.0129(9) 0.0033(8) 0.0003(7) -0.0044(8)
C18 0.0130(9) 0.0215(10) 0.0151(9) 0.0034(8) 0.0018(7) -0.0025(8)
C19 0.0116(9) 0.0202(10) 0.0138(9) 0.0025(7) 0.0010(7) -0.0024(7)
C20 0.0152(9) 0.0212(10) 0.0151(9) 0.0032(8) 0.0011(7) -0.0027(8)
C21 0.0181(10) 0.0227(11) 0.0167(10) 0.0066(8) 0.0013(8) 0.0002(8)
C22 0.0157(10) 0.0266(11) 0.0142(10) 0.0028(8) 0.0019(7) -0.0038(8)
C23 0.0296(12) 0.0257(12) 0.0214(11) -0.0010(9) 0.0058(9) -0.0036(10)
C24 0.0215(11) 0.0246(11) 0.0158(10) 0.0042(8) 0.0024(8) -0.0038(9)
C1 0.0121(9) 0.0178(10) 0.0139(9) 0.0008(7) -0.0005(7) -0.0011(7)
C25 0.0147(9) 0.0227(11) 0.0148(9) 0.0035(8) 0.0023(7) -0.0019(8)
C26 0.0176(10) 0.0280(12) 0.0172(10) 0.0029(8) 0.0013(8) -0.0022(9)
Si1 0.0109(2) 0.0190(3) 0.0161(3) 0.0005(2) -0.0008(2) -0.0012(2)
C27 0.0216(11) 0.0204(11) 0.0339(13) -0.0028(9) 0.0047(9) -0.0016(9)
C28 0.075(3) 0.0249(15) 0.070(3) 0.0123(15) 0.017(2) 0.0089(16)
C29 0.0242(13) 0.0425(17) 0.065(2) -0.0286(16) 0.0025(13) -0.0092(12)
C30 0.0198(11) 0.0410(15) 0.0226(12) -0.0037(10) 0.0041(9) -0.0004(10)
C31 0.0401(18) 0.099(3) 0.0332(16) 0.0239(18) 0.0187(14) 0.0150(19)
C32 0.0194(12) 0.0406(15) 0.0424(16) -0.0053(12) 0.0080(11) 0.0067(11)
C33 0.0272(12) 0.0258(12) 0.0278(13) 0.0077(10) -0.0027(10) -0.0013(10)
C34 0.075(3) 0.0212(15) 0.069(3) 0.0075(14) 0.009(2) -0.0084(15)
C35 0.053(2) 0.061(2) 0.0304(15) 0.0175(15) 0.0144(14) -0.0035(17)
C13 0.0128(9) 0.0125(9) 0.0135(9) 0.0002(7) 0.0003(7) -0.0009(7)
C36 0.0145(9) 0.0141(9) 0.0137(9) 0.0018(7) 0.0028(7) -0.0011(7)
C37 0.0157(9) 0.0166(9) 0.0147(9) 0.0019(7) 0.0019(7) -0.0008(7)
Si2 0.0100(9) 0.0221(13) 0.0129(9) -0.0014(9) 0.0008(6) -0.0006(7)
C38 0.018(4) 0.018(3) 0.017(3) -0.002(2) 0.002(3) 0.003(2)
C39 0.021(4) 0.024(4) 0.033(5) -0.008(3) 0.006(4) 0.003(3)
C40 0.021(5) 0.034(5) 0.023(5) 0.001(4) 0.008(4) -0.009(4)
C41 0.0127(19) 0.026(2) 0.024(2) -0.0031(19) 0.0008(15) 0.0024(17)
C42 0.019(2) 0.040(3) 0.026(2) -0.0064(19) -0.0061(16) 0.0115(19)
C43 0.021(2) 0.048(5) 0.033(3) -0.017(3) 0.006(2) 0.002(3)
C44 0.022(3) 0.030(3) 0.027(3) 0.003(2) 0.003(2) -0.009(2)
C45 0.033(4) 0.037(4) 0.037(4) -0.003(3) 0.002(3) -0.019(3)
C46 0.047(5) 0.048(5) 0.027(3) -0.003(3) 0.013(3) -0.021(4)
Si2A 0.0121(12) 0.0205(14) 0.0208(15) -0.0007(10) -0.0035(9) 0.0005(8)
C38A 0.014(5) 0.026(5) 0.020(3) -0.003(3) -0.001(3) -0.005(3)
C39A 0.025(6) 0.027(5) 0.025(5) -0.006(4) -0.001(3) 0.002(5)
C40A 0.028(6) 0.025(4) 0.015(5) -0.006(4) 0.004(4) 0.000(4)
C41A 0.013(2) 0.022(3) 0.025(3) 0.002(2) 0.0008(18) 0.001(2)
C42A 0.028(3) 0.030(3) 0.036(3) 0.008(2) 0.006(2) 0.005(2)
C43A 0.030(3) 0.026(4) 0.034(4) -0.001(3) 0.013(3) 0.006(3)
C44A 0.015(3) 0.016(3) 0.024(3) 0.001(2) -0.001(2) -0.002(2)
C45A 0.019(3) 0.024(3) 0.038(4) -0.002(3) 0.001(3) -0.006(3)
C46A 0.039(5) 0.033(4) 0.029(3) 0.004(3) 0.005(3) -0.017(4)
C1X 0.067(3) 0.053(2) 0.060(2) -0.0018(18) 0.018(2) 0.0042(19)
C2X 0.081(3) 0.0419(19) 0.0423(19) 0.0086(15) 0.0151(18) 0.0079(18)
C3X 0.092(3) 0.044(2) 0.054(2) 0.0062(17) 0.033(2) 0.004(2)

loop_
_atom_type_symbol
_atom_type_description
_atom_type_scat_dispersion_real
_atom_type_scat_dispersion_imag
_atom_type_scat_source
C C 0.0033 0.0016 'International Tables Vol C Tables 4.2.6.8 and 6.1.1.4'
H H 0.0000 0.0000 'International Tables Vol C Tables 4.2.6.8 and 6.1.1.4'
O O 0.0106 0.0060 'International Tables Vol C Tables 4.2.6.8 and 6.1.1.4'
Si Si 0.0817 0.0704 'International Tables Vol C Tables 4.2.6.8 and 6.1.1.4'
Os Os -1.2165 7.6030 'International Tables Vol C Tables 4.2.6.8 and 6.1.1.4'

loop_
_geom_angle_atom_site_label_1
_geom_angle_atom_site_label_2
_geom_angle_atom_site_label_3
_geom_angle
_geom_angle_site_symmetry_1
O7 Os1 O10 111.47(8) .
O7 Os1 O9 112.22(8) .
O10 Os1 O9 83.29(7) .
O7 Os1 O6 111.60(8) .
O10 Os1 O6 84.57(7) .
O9 Os1 O6 136.00(7) .
O7 Os1 O5 111.00(8) .
O10 Os1 O5 137.30(7) .
O9 Os1 O5 84.87(7) .
O6 Os1 O5 76.11(7) .
O7 Os1 Os2 115.89(6) .
O10 Os1 Os2 115.02(5) .
O9 Os1 Os2 114.71(5) .
O6 Os1 Os2 38.03(5) .
O5 Os1 Os2 38.13(5) .
C5 O1 C10 107.03(16) .
O8 Os2 O12 111.99(8) .
O8 Os2 O11 112.40(8) .
O12 Os2 O11 83.20(7) .
O8 Os2 O6 111.25(8) .
O12 Os2 O6 84.50(7) .
O11 Os2 O6 136.15(7) .
O8 Os2 O5 111.64(8) .
O12 Os2 O5 136.16(7) .
O11 Os2 O5 84.34(7) .
O6 Os2 O5 76.10(6) .
O8 Os2 Os1 116.08(6) .
O12 Os2 Os1 114.47(5) .
O11 Os2 Os1 114.40(5) .
O6 Os2 Os1 38.04(5) .
O5 Os2 Os1 38.11(5) .
C6 O2 C10 107.57(15) .
C3 C2 C1 121.04(18) .
C3 C2 C7 113.72(17) .
C1 C2 C7 124.99(18) .
C18 O3 C22 107.17(16) .
C2 C3 C13 120.95(18) .
C2 C3 C4 113.48(17) .
C13 C3 C4 125.27(18) .
C17 O4 C22 108.07(16) .
C3 C4 C5 108.25(16) .
C3 C4 C9 106.45(17) .
C5 C4 C9 108.03(16) .
Os1 O5 Os2 103.75(7) .
O1 C5 C4 109.99(17) .
O1 C5 C6 104.30(16) .
C4 C5 C6 110.23(17) .
Os2 O6 Os1 103.92(7) .
O2 C6 C7 110.21(17) .
O2 C6 C5 104.46(16) .
C7 C6 C5 109.72(17) .
C2 C7 C6 107.45(16) .
C2 C7 C8 106.84(16) .
C6 C7 C8 108.75(16) .
O10 C8 C9 109.12(16) .
O10 C8 C7 107.17(16) .
C9 C8 C7 110.43(17) .
C9 O9 Os1 118.46(12) .
O9 C9 C8 109.77(16) .
O9 C9 C4 107.11(16) .
C8 C9 C4 109.92(17) .
C8 O10 Os1 119.00(12) .
O2 C10 O1 104.56(16) .
O2 C10 C11 108.47(19) .
O1 C10 C11 108.88(19) .
O2 C10 C12 110.67(19) .
O1 C10 C12 110.47(19) .
C11 C10 C12 113.4(2) .
C20 O11 Os2 118.87(13) .
C21 O12 Os2 119.14(13) .
C15 C14 C13 120.70(18) .
C15 C14 C19 113.43(18) .
C13 C14 C19 125.54(18) .
C14 C15 C1 121.21(19) .
C14 C15 C16 113.68(18) .
C1 C15 C16 124.95(18) .
C15 C16 C17 106.73(18) .
C15 C16 C21 106.45(17) .
C17 C16 C21 110.21(18) .
O4 C17 C16 110.31(18) .
O4 C17 C18 105.00(16) .
C16 C17 C18 109.25(18) .
O3 C18 C19 110.10(17) .
O3 C18 C17 103.50(16) .
C19 C18 C17 110.59(17) .
C14 C19 C18 108.31(17) .
C14 C19 C20 106.73(17) .
C18 C19 C20 107.71(17) .
O11 C20 C19 108.15(17) .
O11 C20 C21 109.18(17) .
C19 C20 C21 109.58(18) .
O12 C21 C16 106.72(17) .
O12 C21 C20 109.23(18) .
C16 C21 C20 110.44(18) .
O4 C22 O3 104.20(16) .
O4 C22 C24 107.29(19) .
O3 C22 C24 109.40(18) .
O4 C22 C23 111.37(19) .
O3 C22 C23 110.24(19) .
C24 C22 C23 113.85(19) .
C2 C1 C15 118.11(18) .
C2 C1 C25 121.64(19) .
C15 C1 C25 120.25(19) .
C26 C25 C1 176.6(2) .
C25 C26 Si1 178.2(2) .
C26 Si1 C27 107.29(11) .
C26 Si1 C33 107.12(11) .
C27 Si1 C33 110.01(12) .
C26 Si1 C30 105.38(11) .
C27 Si1 C30 116.62(12) .
C33 Si1 C30 109.89(12) .
C28 C27 C29 110.8(3) .
C28 C27 Si1 115.1(2) .
C29 C27 Si1 111.19(18) .
C31 C30 C32 110.4(2) .
C31 C30 Si1 113.4(2) .
C32 C30 Si1 115.08(18) .
C35 C33 C34 110.8(3) .
C35 C33 Si1 113.10(19) .
C34 C33 Si1 110.1(2) .
C14 C13 C3 117.96(18) .
C14 C13 C36 120.76(18) .
C3 C13 C36 121.07(18) .
C37 C36 C13 176.3(2) .
C36 C37 Si2 165.9(2) .
C36 C37 Si2A 161.4(3) .
Si2 C37 Si2A 7.0(3) .
C37 Si2 C44 105.2(3) .
C37 Si2 C41 108.4(3) .
C44 Si2 C41 117.2(3) .
C37 Si2 C38 106.0(4) .
C44 Si2 C38 110.3(4) .
C41 Si2 C38 109.2(4) .
C39 C38 C40 109.6(5) .
C39 C38 Si2 112.0(6) .
C40 C38 Si2 111.7(6) .
C43 C41 C42 109.6(4) .
C43 C41 Si2 113.9(4) .
C42 C41 Si2 113.2(3) .
C46 C44 C45 111.1(4) .
C46 C44 Si2 116.5(5) .
C45 C44 Si2 112.7(4) .
C37 Si2A C44A 106.0(3) .
C37 Si2A C41A 115.9(3) .
C44A Si2A C41A 111.1(4) .
C37 Si2A C38A 105.2(4) .
C44A Si2A C38A 109.1(5) .
C41A Si2A C38A 109.1(5) .
C39A C38A C40A 110.2(5) .
C39A C38A Si2A 113.2(7) .
C40A C38A Si2A 113.0(7) .
C42A C41A C43A 110.7(4) .
C42A C41A Si2A 114.8(4) .
C43A C41A Si2A 113.7(5) .
C46A C44A C45A 110.7(5) .
C46A C44A Si2A 116.0(5) .
C45A C44A Si2A 112.1(5) .
C1X C2X C3X 112.1(4) .
C3X C3X C2X 115.5(5) 3_666

loop_
_geom_bond_atom_site_label_1
_geom_bond_atom_site_label_2
_geom_bond_distance
_geom_bond_site_symmetry_2
Os1 O7 1.6707(16) .
Os1 O10 1.8809(15) .
Os1 O9 1.8810(15) .
Os1 O6 1.9243(15) .
Os1 O5 1.9259(15) .
Os1 Os2 3.03079(14) .
O1 C5 1.431(2) .
O1 C10 1.431(3) .
Os2 O8 1.6735(18) .
Os2 O12 1.8791(16) .
Os2 O11 1.8802(16) .
Os2 O6 1.9239(15) .
Os2 O5 1.9267(15) .
O2 C6 1.429(2) .
O2 C10 1.429(3) .
C2 C3 1.395(3) .
C2 C1 1.400(3) .
C2 C7 1.508(3) .
O3 C18 1.434(2) .
O3 C22 1.436(3) .
C3 C13 1.410(3) .
C3 C4 1.509(3) .
O4 C17 1.425(3) .
O4 C22 1.433(3) .
C4 C5 1.540(3) .
C4 C9 1.543(3) .
C5 C6 1.552(3) .
C6 C7 1.535(3) .
C7 C8 1.541(3) .
C8 O10 1.442(2) .
C8 C9 1.539(3) .
O9 C9 1.444(2) .
C10 C11 1.507(3) .
C10 C12 1.520(3) .
O11 C20 1.445(3) .
O12 C21 1.438(3) .
C14 C15 1.396(3) .
C14 C13 1.407(3) .
C14 C19 1.515(3) .
C15 C1 1.404(3) .
C15 C16 1.506(3) .
C16 C17 1.530(3) .
C16 C21 1.545(3) .
C17 C18 1.556(3) .
C18 C19 1.534(3) .
C19 C20 1.541(3) .
C20 C21 1.547(3) .
C22 C24 1.504(3) .
C22 C23 1.515(3) .
C1 C25 1.440(3) .
C25 C26 1.203(3) .
C26 Si1 1.846(2) .
Si1 C27 1.880(2) .
Si1 C33 1.882(2) .
Si1 C30 1.883(2) .
C27 C28 1.531(4) .
C27 C29 1.535(3) .
C30 C31 1.526(4) .
C30 C32 1.531(3) .
C33 C35 1.526(4) .
C33 C34 1.535(4) .
C13 C36 1.439(3) .
C36 C37 1.208(3) .
C37 Si2 1.847(4) .
C37 Si2A 1.854(5) .
Si2 C44 1.870(5) .
Si2 C41 1.889(5) .
Si2 C38 1.893(5) .
C38 C39 1.530(6) .
C38 C40 1.539(6) .
C41 C43 1.532(5) .
C41 C42 1.534(5) .
C44 C46 1.525(6) .
C44 C45 1.535(6) .
Si2A C44A 1.883(6) .
Si2A C41A 1.886(5) .
Si2A C38A 1.895(6) .
C38A C39A 1.526(6) .
C38A C40A 1.533(7) .
C41A C42A 1.526(6) .
C41A C43A 1.531(6) .
C44A C46A 1.525(6) .
C44A C45A 1.537(6) .
C1X C2X 1.520(5) .
C2X C3X 1.526(6) .
C3X C3X 1.487(8) 3_666
